data_4122511
loop_
_publ_author_name
'Zhao, Xiang'
'Wong, Matthew'
'Mao, Chengyu'
'Trieu, Thuong Xinh'
'Zhang, Jian'
'Feng, Pingyun'
'Bu, Xianhui'

_publ_section_title
;
 Size-selective crystallization of homochiral camphorate metal-organic
 frameworks for lanthanide separation.
;
_journal_issue 36
_journal_name_full 'Journal of the American Chemical Society'
_journal_page_first 12572
_journal_page_last 12575
_journal_paper_doi 10.1021/ja5067306
_journal_volume 136
_journal_year 2014
_chemical_absolute_configuration rm
_chemical_formula_moiety 'C12 H18 Ce O7'
_chemical_formula_sum 'C12 H18 Ce O7'
_chemical_formula_weight 414.38
_chemical_name_systematic
; 
 ? 
;
_space_group_IT_number 170
_symmetry_cell_setting hexagonal
_symmetry_space_group_name_Hall 'P 65'
_symmetry_space_group_name_H-M 'P 65'
_atom_sites_solution_hydrogens geom
_atom_sites_solution_primary direct
_atom_sites_solution_secondary difmap
_audit_creation_method SHELXL-97
_cell_angle_alpha 90.00
_cell_angle_beta 90.00
_cell_angle_gamma 120.00
_cell_formula_units_Z 6
_cell_length_a 10.99310(10)
_cell_length_b 10.99310(10)
_cell_length_c 21.5180(4)
_cell_measurement_temperature 173(2)
_cell_volume 2252.02(5)
_computing_structure_refinement 'SHELXL-97 (Sheldrick, 1997)'
_computing_structure_solution 'SHELXS-97 (Sheldrick, 1990)'
_diffrn_ambient_temperature 173(2)
_diffrn_measured_fraction_theta_full 1.000
_diffrn_measured_fraction_theta_max 1.000
_diffrn_radiation_monochromator graphite
_diffrn_radiation_source 'fine-focus sealed tube'
_diffrn_radiation_type MoK\a
_diffrn_radiation_wavelength 0.71073
_diffrn_reflns_av_R_equivalents 0.0333
_diffrn_reflns_av_sigmaI/netI 0.0317
_diffrn_reflns_limit_h_max 14
_diffrn_reflns_limit_h_min -13
_diffrn_reflns_limit_k_max 14
_diffrn_reflns_limit_k_min -14
_diffrn_reflns_limit_l_max 28
_diffrn_reflns_limit_l_min -29
_diffrn_reflns_number 21408
_diffrn_reflns_theta_full 28.94
_diffrn_reflns_theta_max 28.94
_diffrn_reflns_theta_min 2.14
_exptl_absorpt_coefficient_mu 3.058
_exptl_absorpt_correction_T_max 0.7458
_exptl_absorpt_correction_T_min 0.6217
_exptl_absorpt_correction_type multi-scan
_exptl_absorpt_process_details 'SADABS 2012/1'
_exptl_crystal_colour colorless
_exptl_crystal_density_diffrn 1.833
_exptl_crystal_density_method 'not measured'
_exptl_crystal_description prism
_exptl_crystal_F_000 1224
_exptl_crystal_size_max 0.082
_exptl_crystal_size_mid 0.079
_exptl_crystal_size_min 0.074
_refine_diff_density_max 0.699
_refine_diff_density_min -0.544
_refine_diff_density_rms 0.090
_refine_ls_abs_structure_details 'Flack H D (1983), Acta Cryst. A39, 876-881'
_refine_ls_abs_structure_Flack 0.03(2)
_refine_ls_extinction_method none
_refine_ls_goodness_of_fit_ref 1.052
_refine_ls_hydrogen_treatment constr
_refine_ls_matrix_type full
_refine_ls_number_parameters 181
_refine_ls_number_reflns 3950
_refine_ls_number_restraints 1
_refine_ls_restrained_S_all 1.051
_refine_ls_R_factor_all 0.0295
_refine_ls_R_factor_gt 0.0267
_refine_ls_shift/su_max 0.001
_refine_ls_shift/su_mean 0.000
_refine_ls_structure_factor_coef Fsqd
_refine_ls_weighting_details 'calc w=1/[\s^2^(Fo^2^)+(0.0282P)^2^+1.9921P] where P=(Fo^2^+2Fc^2^)/3'
_refine_ls_weighting_scheme calc
_refine_ls_wR_factor_gt 0.0621
_refine_ls_wR_factor_ref 0.0632
_reflns_number_gt 3682
_reflns_number_total 3950
_reflns_threshold_expression >2sigma(I)
_cod_data_source_file ja5067306_si_002.cif
_cod_data_source_block CPM-25-Ce
_cod_depositor_comments
;
The following automatic conversions were performed:

'_symmetry_cell_setting' value 'Hexagonal' changed to 'hexagonal'
according to
/home/saulius/struct/COD-crude-data--automatic-downloads/rss-feeds/ACS/lib/dictionaries/cif_core.dic
dictionary named 'cif_core.dic' version 2.4.2 from 2011-04-26.

Automatic conversion script
Id: cif_fix_values 2281 2013-09-26 08:29:07Z andrius 

 Adding full bibliography for 4122510--4122534.cif.
;
_cod_database_code 4122511

loop_
_symmetry_equiv_pos_as_xyz
'x, y, z'
'-y, x-y, z+2/3'
'-x+y, -x, z+1/3'
'-x, -y, z+1/2'
'y, -x+y, z+1/6'
'x-y, x, z+5/6'

loop_
_atom_site_label
_atom_site_type_symbol
_atom_site_fract_x
_atom_site_fract_y
_atom_site_fract_z
_atom_site_U_iso_or_equiv
_atom_site_adp_type
_atom_site_occupancy
_atom_site_symmetry_multiplicity
_atom_site_calc_flag
_atom_site_refinement_flags
Ce1 Ce 0.96940(2) 1.19545(2) 0.50086(2) 0.02467(6) Uani 1 1 d .
O6 O 1.1576(4) 1.1302(4) 0.46362(18) 0.0500(10) Uani 1 1 d .
O7 O 1.1063(5) 1.3416(4) 0.40193(17) 0.0574(11) Uani 1 1 d .
H7A H 1.0839 1.2894 0.3717 0.086 Uiso 1 1 calc R
O3 O 0.7373(4) 1.0022(4) 0.51650(19) 0.0550(11) Uani 1 1 d .
C10 C 0.6299(5) 0.9290(5) 0.4834(2) 0.0357(10) Uani 1 1 d .
C11 C 1.0798(5) 1.0425(6) 0.4246(2) 0.0344(10) Uani 1 1 d .
C1 C 0.4894(5) 0.8517(5) 0.5169(2) 0.0366(10) Uani 1 1 d .
H1A H 0.4914 0.9157 0.5491 0.044 Uiso 1 1 calc R
C2 C 0.4705(5) 0.7210(5) 0.5507(3) 0.0442(12) Uani 1 1 d .
C8 C 0.5164(7) 0.6388(6) 0.5088(5) 0.087(3) Uani 1 1 d .
H8A H 0.6165 0.6910 0.5036 0.131 Uiso 1 1 calc R
H8B H 0.4718 0.6244 0.4690 0.131 Uiso 1 1 calc R
H8C H 0.4896 0.5496 0.5274 0.131 Uiso 1 1 calc R
C12 C 1.1297(7) 0.9582(8) 0.3878(3) 0.0595(17) Uani 1 1 d .
H12A H 1.2084 1.0205 0.3626 0.089 Uiso 1 1 calc R
H12B H 1.0549 0.8922 0.3617 0.089 Uiso 1 1 calc R
H12C H 1.1573 0.9085 0.4159 0.089 Uiso 1 1 calc R
C4 C 0.2533(6) 0.6631(8) 0.4980(4) 0.083(2) Uani 1 1 d .
H4A H 0.1621 0.6549 0.5043 0.100 Uiso 1 1 calc R
H4B H 0.2438 0.5953 0.4667 0.100 Uiso 1 1 calc R
C7 C 0.5527(8) 0.7547(9) 0.6111(4) 0.098(3) Uani 1 1 d .
H7B H 0.6515 0.8064 0.6022 0.147 Uiso 1 1 calc R
H7C H 0.5304 0.6689 0.6320 0.147 Uiso 1 1 calc R
H7D H 0.5283 0.8101 0.6371 0.147 Uiso 1 1 calc R
C5 C 0.3623(6) 0.8150(8) 0.4764(4) 0.074(2) Uani 1 1 d .
H5A H 0.3845 0.8168 0.4327 0.089 Uiso 1 1 calc R
H5B H 0.3275 0.8794 0.4836 0.089 Uiso 1 1 calc R
C3 C 0.3068(5) 0.6349(5) 0.5591(2) 0.0371(10) Uani 1 1 d .
C9 C 0.2579(6) 0.4843(5) 0.5744(3) 0.0519(15) Uani 1 1 d .
C6 C 0.2618(9) 0.6976(8) 0.6128(4) 0.078(2) Uani 1 1 d .
H6A H 0.1616 0.6446 0.6175 0.117 Uiso 1 1 calc R
H6B H 0.2903 0.7936 0.6035 0.117 Uiso 1 1 calc R
H6C H 0.3057 0.6934 0.6507 0.117 Uiso 1 1 calc R
O2 O 0.1884(4) 0.3867(5) 0.5362(3) 0.0864(18) Uani 1 1 d .
O1 O 0.2876(7) 0.4573(5) 0.6252(2) 0.0813(16) Uani 1 1 d .
O4 O 0.6338(5) 0.9159(5) 0.42619(19) 0.0611(11) Uani 1 1 d .
O5 O 0.9547(4) 1.0176(4) 0.41651(17) 0.0345(7) Uani 1 1 d .

loop_
_atom_site_aniso_label
_atom_site_aniso_U_11
_atom_site_aniso_U_22
_atom_site_aniso_U_33
_atom_site_aniso_U_23
_atom_site_aniso_U_13
_atom_site_aniso_U_12
Ce1 0.02407(11) 0.02292(11) 0.02547(9) 0.00062(9) -0.00096(9) 0.01058(9)
O6 0.0354(19) 0.068(3) 0.049(2) -0.0224(19) -0.0115(16) 0.0273(19)
O7 0.071(3) 0.042(2) 0.034(2) 0.0060(16) 0.0045(18) 0.0094(19)
O3 0.0289(18) 0.047(2) 0.059(3) 0.0060(17) -0.0021(16) -0.0039(16)
C10 0.038(3) 0.034(2) 0.036(2) 0.0107(18) 0.0074(18) 0.018(2)
C11 0.032(2) 0.044(3) 0.033(2) -0.001(2) -0.0009(19) 0.023(2)
C1 0.036(2) 0.031(2) 0.040(3) 0.0141(18) 0.0017(18) 0.0138(19)
C2 0.033(3) 0.033(3) 0.052(3) 0.015(2) 0.002(2) 0.006(2)
C8 0.067(4) 0.040(3) 0.157(8) 0.029(4) 0.070(5) 0.029(3)
C12 0.064(4) 0.084(5) 0.058(4) -0.022(3) -0.010(3) 0.057(4)
C4 0.045(3) 0.095(5) 0.082(5) 0.012(5) -0.021(4) 0.014(3)
C7 0.062(4) 0.086(5) 0.078(5) 0.039(4) -0.034(4) -0.013(4)
C5 0.040(3) 0.084(5) 0.089(5) 0.016(4) -0.021(3) 0.025(3)
C3 0.025(2) 0.034(2) 0.042(2) 0.006(2) 0.0091(18) 0.0076(19)
C9 0.041(3) 0.030(3) 0.066(4) -0.004(3) 0.023(3) 0.004(2)
C6 0.101(6) 0.065(4) 0.081(5) -0.002(4) 0.019(4) 0.050(5)
O2 0.036(2) 0.045(2) 0.163(5) -0.054(3) -0.016(3) 0.0088(19)
O1 0.120(5) 0.042(2) 0.067(3) 0.026(2) 0.037(3) 0.030(3)
O4 0.071(3) 0.066(3) 0.035(2) 0.0037(18) 0.0190(19) 0.026(2)
O5 0.0305(17) 0.0362(18) 0.0388(16) -0.0047(13) -0.0079(14) 0.0182(14)

loop_
_atom_type_symbol
_atom_type_description
_atom_type_scat_dispersion_real
_atom_type_scat_dispersion_imag
_atom_type_scat_source
C C 0.0033 0.0016 'International Tables Vol C Tables 4.2.6.8 and 6.1.1.4'
H H 0.0000 0.0000 'International Tables Vol C Tables 4.2.6.8 and 6.1.1.4'
O O 0.0106 0.0060 'International Tables Vol C Tables 4.2.6.8 and 6.1.1.4'
Ce Ce -0.2486 2.6331 'International Tables Vol C Tables 4.2.6.8 and 6.1.1.4'

loop_
_geom_angle_atom_site_label_1
_geom_angle_atom_site_label_2
_geom_angle_atom_site_label_3
_geom_angle
_geom_angle_site_symmetry_1
_geom_angle_site_symmetry_3
O3 Ce1 O2 153.31(18) . 1_665
O3 Ce1 O4 82.63(16) . 5_565
O2 Ce1 O4 74.19(17) 1_665 5_565
O3 Ce1 O1 78.83(18) . 6_664
O2 Ce1 O1 108.9(2) 1_665 6_664
O4 Ce1 O1 79.08(18) 5_565 6_664
O3 Ce1 O5 79.99(13) . 5_565
O2 Ce1 O5 82.79(17) 1_665 5_565
O4 Ce1 O5 79.21(14) 5_565 5_565
O1 Ce1 O5 151.32(16) 6_664 5_565
O3 Ce1 O5 78.08(14) . .
O2 Ce1 O5 122.44(14) 1_665 .
O4 Ce1 O5 159.46(14) 5_565 .
O1 Ce1 O5 103.78(16) 6_664 .
O5 Ce1 O5 90.45(9) 5_565 .
O3 Ce1 O6 115.83(15) . .
O2 Ce1 O6 75.73(14) 1_665 .
O4 Ce1 O6 138.04(13) 5_565 .
O1 Ce1 O6 138.96(16) 6_664 .
O5 Ce1 O6 68.53(13) 5_565 .
O5 Ce1 O6 49.25(10) . .
O3 Ce1 O7 133.24(13) . .
O2 Ce1 O7 72.81(19) 1_665 .
O4 Ce1 O7 127.13(15) 5_565 .
O1 Ce1 O7 74.08(16) 6_664 .
O5 Ce1 O7 134.48(13) 5_565 .
O5 Ce1 O7 72.44(12) . .
O6 Ce1 O7 68.50(14) . .
O3 Ce1 C11 97.44(15) . .
O2 Ce1 C11 98.89(15) 1_665 .
O4 Ce1 C11 157.25(14) 5_565 .
O1 Ce1 C11 123.39(16) 6_664 .
O5 Ce1 C11 78.41(13) 5_565 .
O5 Ce1 C11 24.95(10) . .
O6 Ce1 C11 24.30(11) . .
O7 Ce1 C11 68.50(14) . .
C11 O6 Ce1 95.0(3) . .
C10 O3 Ce1 136.7(3) . .
O4 C10 O3 123.8(5) . .
O4 C10 C1 119.3(5) . .
O3 C10 C1 116.9(4) . .
O6 C11 O5 120.7(5) . .
O6 C11 C12 120.6(4) . .
O5 C11 C12 118.6(5) . .
O6 C11 Ce1 60.7(3) . .
O5 C11 Ce1 60.0(3) . .
C12 C11 Ce1 176.9(4) . .
C5 C1 C10 114.7(4) . .
C5 C1 C2 110.4(4) . .
C10 C1 C2 112.0(4) . .
C7 C2 C8 108.5(7) . .
C7 C2 C1 113.1(5) . .
C8 C2 C1 110.1(5) . .
C7 C2 C3 114.4(5) . .
C8 C2 C3 109.2(5) . .
C1 C2 C3 101.4(4) . .
C3 C4 C5 107.7(5) . .
C1 C5 C4 103.0(5) . .
C9 C3 C4 116.7(5) . .
C9 C3 C6 108.1(4) . .
C4 C3 C6 108.0(6) . .
C9 C3 C2 111.1(4) . .
C4 C3 C2 102.7(4) . .
C6 C3 C2 110.0(5) . .
O1 C9 O2 120.0(6) . .
O1 C9 C3 118.3(5) . .
O2 C9 C3 121.7(6) . .
C9 O2 Ce1 150.4(4) . 1_445
C9 O1 Ce1 125.2(4) . 5_455
C10 O4 Ce1 147.8(4) . 6_654
C11 O5 Ce1 142.9(3) . 6_654
C11 O5 Ce1 95.0(3) . .
Ce1 O5 Ce1 113.20(11) 6_654 .

loop_
_geom_bond_atom_site_label_1
_geom_bond_atom_site_label_2
_geom_bond_distance
_geom_bond_site_symmetry_2
Ce1 O3 2.391(3) .
Ce1 O2 2.394(4) 1_665
Ce1 O4 2.394(4) 5_565
Ce1 O1 2.397(4) 6_664
Ce1 O5 2.513(3) 5_565
Ce1 O5 2.613(4) .
Ce1 O6 2.631(4) .
Ce1 O7 2.638(4) .
Ce1 C11 3.005(5) .
O6 C11 1.241(6) .
O3 C10 1.265(6) .
C10 O4 1.242(6) .
C10 C1 1.521(7) .
C11 O5 1.273(5) .
C11 C12 1.515(7) .
C1 C5 1.520(7) .
C1 C2 1.530(7) .
C2 C7 1.518(8) .
C2 C8 1.530(9) .
C2 C3 1.570(7) .
C4 C3 1.534(9) .
C4 C5 1.562(10) .
C3 C9 1.500(7) .
C3 C6 1.547(8) .
C9 O1 1.218(8) .
C9 O2 1.262(7) .
O2 Ce1 2.394(4) 1_445
O1 Ce1 2.397(4) 5_455
O4 Ce1 2.394(4) 6_654
O5 Ce1 2.513(3) 6_654
